data_7159793
loop_
_publ_author_name
'Dapkekar, Anil Balajirao'
'Satyanarayana, Gedu'

_publ_section_title
;
 Electrochemical selenofunctionalization of unactivated alkenes: access to
 \b-hydroxy-selenides
;
_journal_issue 9
_journal_name_full 'Organic &amp; Biomolecular Chemistry'
_journal_page_first 1775
_journal_page_last 1781
_journal_paper_doi 10.1039/D4OB00105B
_journal_volume 22
_journal_year 2024
_chemical_formula_moiety 'C16 H16 Cl2 O2 Se'
_chemical_formula_sum 'C16 H16 Cl2 O2 Se'
_chemical_formula_weight 390.15
_space_group_crystal_system monoclinic
_space_group_IT_number 14
_space_group_name_Hall '-P 2ybc'
_space_group_name_H-M_alt 'P 1 21/c 1'
_atom_sites_solution_hydrogens geom
_atom_sites_solution_primary dual
_audit_creation_date 2023-12-15
_audit_creation_method
;
Olex2 1.5-alpha
(compiled 2023.11.24 svn.r209d9fb2 for OlexSys, GUI svn.r6869)
;
_audit_update_record
;
2023-12-15 deposited with the CCDC.	2024-02-02 downloaded from the CCDC.
;
_cell_angle_alpha 90
_cell_angle_beta 111.342(6)
_cell_angle_gamma 90
_cell_formula_units_Z 4
_cell_length_a 9.4200(18)
_cell_length_b 25.033(5)
_cell_length_c 7.5118(14)
_cell_measurement_reflns_used 4443
_cell_measurement_temperature 298
_cell_measurement_theta_max 25.41
_cell_measurement_theta_min 2.84
_cell_volume 1649.9(6)
_computing_cell_refinement 'SAINT V8.40B (?, 2016)'
_computing_data_reduction 'SAINT V8.40B (?, 2016)'
_computing_molecular_graphics 'Olex2 1.5-alpha (Dolomanov et al., 2009)'
_computing_publication_material 'Olex2 1.5-alpha (Dolomanov et al., 2009)'
_computing_structure_refinement 'XL  (Sheldrick, 2008)'
_computing_structure_solution 'SHELXT 2018/2 (Sheldrick, 2018)'
_diffrn_ambient_temperature 298
_diffrn_measured_fraction_theta_full 1.000
_diffrn_measured_fraction_theta_max 0.995
_diffrn_measurement_device_type 'Bruker APEX-IV Photon II'
_diffrn_measurement_method '\f and \w scans'
_diffrn_radiation_type MoK\a
_diffrn_radiation_wavelength 0.71073
_diffrn_reflns_av_R_equivalents 0.0759
_diffrn_reflns_av_unetI/netI 0.0489
_diffrn_reflns_Laue_measured_fraction_full 1.000
_diffrn_reflns_Laue_measured_fraction_max 0.995
_diffrn_reflns_limit_h_max 12
_diffrn_reflns_limit_h_min -12
_diffrn_reflns_limit_k_max 32
_diffrn_reflns_limit_k_min -31
_diffrn_reflns_limit_l_max 9
_diffrn_reflns_limit_l_min -9
_diffrn_reflns_number 25233
_diffrn_reflns_point_group_measured_fraction_full 1.000
_diffrn_reflns_point_group_measured_fraction_max 0.995
_diffrn_reflns_theta_full 25.242
_diffrn_reflns_theta_max 27.164
_diffrn_reflns_theta_min 2.321
_diffrn_source_current 1.4
_diffrn_source_power 0.07
_diffrn_source_voltage 50.0
_diffrn_standards_number 0
_exptl_absorpt_coefficient_mu 2.600
_exptl_absorpt_correction_T_max 0.7455
_exptl_absorpt_correction_T_min 0.5063
_exptl_absorpt_correction_type multi-scan
_exptl_absorpt_process_details
;
SADABS-2016/2 (Bruker,2016/2) was used for absorption correction.
wR2(int) was 0.1201 before and 0.0597 after correction.
The Ratio of minimum to maximum transmission is 0.6791.
The \l/2 correction factor is Not present.
;
_exptl_crystal_colour 'clear light colourless'
_exptl_crystal_colour_lustre clear
_exptl_crystal_colour_modifier light
_exptl_crystal_colour_primary colourless
_exptl_crystal_density_diffrn 1.571
_exptl_crystal_description plate
_exptl_crystal_F_000 784
_exptl_crystal_size_max 0.22
_exptl_crystal_size_mid 0.137
_exptl_crystal_size_min 0.02
_refine_diff_density_max 0.314
_refine_diff_density_min -0.453
_refine_diff_density_rms 0.064
_refine_ls_extinction_method none
_refine_ls_goodness_of_fit_ref 1.027
_refine_ls_hydrogen_treatment constr
_refine_ls_matrix_type full
_refine_ls_number_parameters 192
_refine_ls_number_reflns 3649
_refine_ls_number_restraints 0
_refine_ls_restrained_S_all 1.027
_refine_ls_R_factor_all 0.0775
_refine_ls_R_factor_gt 0.0396
_refine_ls_shift/su_max 0.001
_refine_ls_shift/su_mean 0.000
_refine_ls_structure_factor_coef Fsqd
_refine_ls_weighting_details 'w=1/[\s^2^(Fo^2^)+(0.0175P)^2^+1.1985P] where P=(Fo^2^+2Fc^2^)/3'
_refine_ls_weighting_scheme calc
_refine_ls_wR_factor_gt 0.0681
_refine_ls_wR_factor_ref 0.0794
_reflns_Friedel_coverage 0.000
_reflns_number_gt 2476
_reflns_number_total 3649
_reflns_threshold_expression 'I > 2\s(I)'
_cod_data_source_file d4ob00105b2.cif
_cod_data_source_block mo_gs_ab_2_266_0ma
_cod_depositor_comments 'Adding full bibliography for 7159793.cif.'
_cod_database_code 7159793
_shelx_shelxl_version_number 2019/1
_shelx_space_group_comment
;
The symmetry employed for this shelxl refinement is uniquely defined
by the following loop, which should always be used as a source of
symmetry information in preference to the above space-group names.
They are only intended as comments.
;
_shelx_estimated_absorpt_t_max 0.950
_shelx_estimated_absorpt_t_min 0.599
_olex2_refinement_description
;
1. Fixed Uiso
 At 1.2 times of:
  All C(H) groups, All C(H,H) groups
 At 1.5 times of:
  All C(H,H,H) groups, All O(H) groups
2.a Secondary CH2 refined with riding coordinates:
 C7(H7A,H7B), C10(H10A,H10B)
2.b Aromatic/amide H refined with riding coordinates:
 C2(H2A), C3(H3), C4(H4), C5(H5), C6(H6), C12(H12), C14(H14), C15(H15)
2.c Idealised Me refined as rotating group:
 C9(H9A,H9B,H9C)
2.d Idealised tetrahedral OH refined as rotating group:
 O2(H2)
;
_olex2_exptl_crystal_mounting_method 'Nylon loop used'
_olex2_submission_special_instructions 'No special instructions were received'

loop_
_space_group_symop_operation_xyz
'x, y, z'
'-x, y+1/2, -z+1/2'
'-x, -y, -z'
'x, -y-1/2, z-1/2'

loop_
_atom_site_label
_atom_site_type_symbol
_atom_site_fract_x
_atom_site_fract_y
_atom_site_fract_z
_atom_site_U_iso_or_equiv
_atom_site_adp_type
_atom_site_occupancy
_atom_site_site_symmetry_order
_atom_site_calc_flag
_atom_site_refinement_flags_posn
_atom_site_refinement_flags_adp
_atom_site_refinement_flags_occupancy
_atom_site_disorder_assembly
_atom_site_disorder_group
Se1 Se 0.32973(4) 0.54333(2) 0.61807(5) 0.05479(12) Uani 1 1 d . . . . .
Cl1 Cl 0.05140(9) 0.75043(4) 0.23290(13) 0.0575(2) Uani 1 1 d . . . . .
Cl2 Cl 0.72349(9) 0.78348(4) 0.31151(14) 0.0614(3) Uani 1 1 d . . . . .
O1 O 0.2642(2) 0.66697(8) 0.2546(3) 0.0515(6) Uani 1 1 d . . . . .
O2 O 0.3201(3) 0.52659(9) 0.1953(3) 0.0566(6) Uani 1 1 d . . . . .
H2 H 0.386014 0.519460 0.298983 0.085 Uiso 1 1 calc R U . . .
C1 C 0.2656(3) 0.47139(12) 0.6295(5) 0.0448(8) Uani 1 1 d . . . . .
C2 C 0.2834(4) 0.45181(15) 0.8081(5) 0.0593(9) Uani 1 1 d . . . . .
H2A H 0.321702 0.473570 0.915398 0.071 Uiso 1 1 calc R U . . .
C3 C 0.2436(4) 0.39958(19) 0.8256(7) 0.0824(14) Uani 1 1 d . . . . .
H3 H 0.256852 0.385999 0.945835 0.099 Uiso 1 1 calc R U . . .
C4 C 0.1846(4) 0.36744(16) 0.6678(9) 0.0836(15) Uani 1 1 d . . . . .
H4 H 0.156919 0.332389 0.680445 0.100 Uiso 1 1 calc R U . . .
C5 C 0.1672(4) 0.38731(15) 0.4933(7) 0.0768(12) Uani 1 1 d . . . . .
H5 H 0.126868 0.365587 0.386148 0.092 Uiso 1 1 calc R U . . .
C6 C 0.2078(4) 0.43882(13) 0.4713(6) 0.0600(9) Uani 1 1 d . . . . .
H6 H 0.196379 0.451681 0.350760 0.072 Uiso 1 1 calc R U . . .
C7 C 0.1780(3) 0.56700(13) 0.3747(4) 0.0488(8) Uani 1 1 d . . . . .
H7A H 0.094720 0.541527 0.335477 0.059 Uiso 1 1 calc R U . . .
H7B H 0.137041 0.601095 0.394430 0.059 Uiso 1 1 calc R U . . .
C8 C 0.2384(3) 0.57303(12) 0.2137(4) 0.0438(7) Uani 1 1 d . . . . .
C9 C 0.1062(4) 0.57947(15) 0.0250(5) 0.0637(10) Uani 1 1 d . . . . .
H9A H 0.144279 0.580965 -0.077355 0.096 Uiso 1 1 calc R U . . .
H9B H 0.052416 0.611902 0.027046 0.096 Uiso 1 1 calc R U . . .
H9C H 0.038223 0.549633 0.005795 0.096 Uiso 1 1 calc R U . . .
C10 C 0.3479(3) 0.61997(11) 0.2483(5) 0.0439(7) Uani 1 1 d . . . . .
H10A H 0.433032 0.615387 0.368173 0.053 Uiso 1 1 calc R U . . .
H10B H 0.387351 0.622544 0.145966 0.053 Uiso 1 1 calc R U . . .
C11 C 0.3308(3) 0.71531(11) 0.2647(4) 0.0358(7) Uani 1 1 d . . . . .
C12 C 0.4806(3) 0.72318(12) 0.2816(4) 0.0398(7) Uani 1 1 d . . . . .
H12 H 0.543903 0.694153 0.287981 0.048 Uiso 1 1 calc R U . . .
C13 C 0.5346(3) 0.77445(12) 0.2889(4) 0.0394(7) Uani 1 1 d . . . . .
C14 C 0.4447(3) 0.81805(12) 0.2783(4) 0.0471(8) Uani 1 1 d . . . . .
H14 H 0.483507 0.852394 0.282705 0.057 Uiso 1 1 calc R U . . .
C15 C 0.2950(3) 0.81019(12) 0.2609(4) 0.0452(8) Uani 1 1 d . . . . .
H15 H 0.232226 0.839451 0.253265 0.054 Uiso 1 1 calc R U . . .
C16 C 0.2389(3) 0.75962(12) 0.2549(4) 0.0364(7) Uani 1 1 d . . . . .

loop_
_atom_site_aniso_label
_atom_site_aniso_U_11
_atom_site_aniso_U_22
_atom_site_aniso_U_33
_atom_site_aniso_U_23
_atom_site_aniso_U_13
_atom_site_aniso_U_12
Se1 0.0706(2) 0.03842(19) 0.0505(2) -0.00172(16) 0.01619(16) -0.00896(17)
Cl1 0.0372(4) 0.0655(6) 0.0737(6) 0.0053(4) 0.0246(4) 0.0060(4)
Cl2 0.0411(4) 0.0564(6) 0.0887(7) -0.0021(5) 0.0258(4) -0.0078(4)
O1 0.0411(12) 0.0319(12) 0.0851(17) 0.0024(11) 0.0275(11) 0.0005(9)
O2 0.0685(16) 0.0414(13) 0.0634(15) -0.0020(11) 0.0280(13) 0.0080(11)
C1 0.0492(18) 0.0336(17) 0.054(2) 0.0033(14) 0.0222(16) 0.0053(14)
C2 0.059(2) 0.060(2) 0.060(2) 0.0161(19) 0.0227(18) 0.0071(18)
C3 0.064(3) 0.083(3) 0.109(4) 0.055(3) 0.041(3) 0.019(2)
C4 0.057(2) 0.042(2) 0.163(5) 0.027(3) 0.053(3) 0.0102(19)
C5 0.078(3) 0.042(2) 0.119(4) -0.017(2) 0.045(3) -0.0089(19)
C6 0.073(2) 0.041(2) 0.070(2) -0.0052(18) 0.031(2) -0.0050(17)
C7 0.0499(18) 0.0401(18) 0.060(2) 0.0078(16) 0.0244(16) 0.0039(15)
C8 0.0433(17) 0.0385(18) 0.0490(19) 0.0021(14) 0.0164(15) -0.0010(14)
C9 0.059(2) 0.065(2) 0.056(2) 0.0078(18) 0.0079(18) -0.0108(18)
C10 0.0441(17) 0.0376(18) 0.0522(19) 0.0064(14) 0.0203(15) 0.0047(14)
C11 0.0380(15) 0.0324(16) 0.0358(16) 0.0029(12) 0.0118(13) -0.0009(12)
C12 0.0380(16) 0.0347(17) 0.0471(18) 0.0024(13) 0.0161(14) 0.0047(13)
C13 0.0353(15) 0.0419(18) 0.0394(17) 0.0020(13) 0.0115(13) -0.0020(13)
C14 0.0521(19) 0.0321(17) 0.055(2) 0.0002(14) 0.0167(16) -0.0024(14)
C15 0.0464(18) 0.0388(18) 0.0492(19) 0.0014(14) 0.0161(15) 0.0113(14)
C16 0.0341(15) 0.0419(18) 0.0329(16) 0.0018(13) 0.0116(12) 0.0040(13)

loop_
_atom_type_symbol
_atom_type_description
_atom_type_scat_dispersion_real
_atom_type_scat_dispersion_imag
_atom_type_scat_source
C C 0.0033 0.0016 'International Tables Vol C Tables 4.2.6.8 and 6.1.1.4'
H H 0.0000 0.0000 'International Tables Vol C Tables 4.2.6.8 and 6.1.1.4'
Cl Cl 0.1484 0.1585 'International Tables Vol C Tables 4.2.6.8 and 6.1.1.4'
O O 0.0106 0.0060 'International Tables Vol C Tables 4.2.6.8 and 6.1.1.4'
Se Se -0.0929 2.2259 'International Tables Vol C Tables 4.2.6.8 and 6.1.1.4'

loop_
_geom_angle_atom_site_label_1
_geom_angle_atom_site_label_2
_geom_angle_atom_site_label_3
_geom_angle
_geom_angle_site_symmetry_1
_geom_angle_site_symmetry_3
_geom_angle_publ_flag
C1 Se1 C7 101.06(13) . . ?
C11 O1 C10 119.2(2) . . ?
C8 O2 H2 109.5 . . ?
C2 C1 Se1 116.7(3) . . ?
C6 C1 Se1 123.4(3) . . ?
C6 C1 C2 119.8(3) . . ?
C1 C2 H2A 120.4 . . ?
C3 C2 C1 119.2(4) . . ?
C3 C2 H2A 120.4 . . ?
C2 C3 H3 119.6 . . ?
C4 C3 C2 120.8(4) . . ?
C4 C3 H3 119.6 . . ?
C3 C4 H4 120.4 . . ?
C5 C4 C3 119.3(4) . . ?
C5 C4 H4 120.4 . . ?
C4 C5 H5 119.3 . . ?
C4 C5 C6 121.3(4) . . ?
C6 C5 H5 119.3 . . ?
C1 C6 H6 120.3 . . ?
C5 C6 C1 119.5(4) . . ?
C5 C6 H6 120.3 . . ?
Se1 C7 H7A 108.6 . . ?
Se1 C7 H7B 108.6 . . ?
H7A C7 H7B 107.6 . . ?
C8 C7 Se1 114.5(2) . . ?
C8 C7 H7A 108.6 . . ?
C8 C7 H7B 108.6 . . ?
O2 C8 C7 111.6(2) . . ?
O2 C8 C9 106.5(3) . . ?
O2 C8 C10 106.8(2) . . ?
C7 C8 C10 111.6(3) . . ?
C9 C8 C7 109.6(3) . . ?
C9 C8 C10 110.6(3) . . ?
C8 C9 H9A 109.5 . . ?
C8 C9 H9B 109.5 . . ?
C8 C9 H9C 109.5 . . ?
H9A C9 H9B 109.5 . . ?
H9A C9 H9C 109.5 . . ?
H9B C9 H9C 109.5 . . ?
O1 C10 C8 107.1(2) . . ?
O1 C10 H10A 110.3 . . ?
O1 C10 H10B 110.3 . . ?
C8 C10 H10A 110.3 . . ?
C8 C10 H10B 110.3 . . ?
H10A C10 H10B 108.6 . . ?
O1 C11 C12 124.7(3) . . ?
O1 C11 C16 116.3(2) . . ?
C12 C11 C16 119.0(3) . . ?
C11 C12 H12 120.4 . . ?
C13 C12 C11 119.1(3) . . ?
C13 C12 H12 120.4 . . ?
C12 C13 Cl2 118.4(2) . . ?
C14 C13 Cl2 119.5(2) . . ?
C14 C13 C12 122.1(3) . . ?
C13 C14 H14 120.6 . . ?
C13 C14 C15 118.8(3) . . ?
C15 C14 H14 120.6 . . ?
C14 C15 H15 119.9 . . ?
C16 C15 C14 120.3(3) . . ?
C16 C15 H15 119.9 . . ?
C11 C16 Cl1 119.5(2) . . ?
C15 C16 Cl1 119.7(2) . . ?
C15 C16 C11 120.7(3) . . ?

loop_
_geom_bond_atom_site_label_1
_geom_bond_atom_site_label_2
_geom_bond_distance
_geom_bond_site_symmetry_2
_geom_bond_publ_flag
Se1 C1 1.911(3) . ?
Se1 C7 1.958(3) . ?
Cl1 C16 1.728(3) . ?
Cl2 C13 1.740(3) . ?
O1 C10 1.427(3) . ?
O1 C11 1.353(3) . ?
O2 H2 0.8200 . ?
O2 C8 1.428(4) . ?
C1 C2 1.380(5) . ?
C1 C6 1.379(5) . ?
C2 H2A 0.9300 . ?
C2 C3 1.379(5) . ?
C3 H3 0.9300 . ?
C3 C4 1.372(6) . ?
C4 H4 0.9300 . ?
C4 C5 1.355(6) . ?
C5 H5 0.9300 . ?
C5 C6 1.372(5) . ?
C6 H6 0.9300 . ?
C7 H7A 0.9700 . ?
C7 H7B 0.9700 . ?
C7 C8 1.520(4) . ?
C8 C9 1.517(4) . ?
C8 C10 1.522(4) . ?
C9 H9A 0.9600 . ?
C9 H9B 0.9600 . ?
C9 H9C 0.9600 . ?
C10 H10A 0.9700 . ?
C10 H10B 0.9700 . ?
C11 C12 1.384(4) . ?
C11 C16 1.392(4) . ?
C12 H12 0.9300 . ?
C12 C13 1.374(4) . ?
C13 C14 1.366(4) . ?
C14 H14 0.9300 . ?
C14 C15 1.382(4) . ?
C15 H15 0.9300 . ?
C15 C16 1.366(4) . ?

loop_
_geom_torsion_atom_site_label_1
_geom_torsion_atom_site_label_2
_geom_torsion_atom_site_label_3
_geom_torsion_atom_site_label_4
_geom_torsion
_geom_torsion_site_symmetry_1
_geom_torsion_site_symmetry_2
_geom_torsion_site_symmetry_3
_geom_torsion_site_symmetry_4
_geom_torsion_publ_flag
Se1 C1 C2 C3 -177.9(3) . . . . ?
Se1 C1 C6 C5 178.8(3) . . . . ?
Se1 C7 C8 O2 50.0(3) . . . . ?
Se1 C7 C8 C9 167.7(2) . . . . ?
Se1 C7 C8 C10 -69.4(3) . . . . ?
Cl2 C13 C14 C15 -179.8(2) . . . . ?
O1 C11 C12 C13 179.4(3) . . . . ?
O1 C11 C16 Cl1 0.5(4) . . . . ?
O1 C11 C16 C15 -179.0(3) . . . . ?
O2 C8 C10 O1 176.3(2) . . . . ?
C1 C2 C3 C4 -1.1(6) . . . . ?
C2 C1 C6 C5 0.6(5) . . . . ?
C2 C3 C4 C5 0.7(6) . . . . ?
C3 C4 C5 C6 0.2(6) . . . . ?
C4 C5 C6 C1 -0.9(6) . . . . ?
C6 C1 C2 C3 0.4(5) . . . . ?
C7 C8 C10 O1 -61.5(3) . . . . ?
C9 C8 C10 O1 60.8(3) . . . . ?
C10 O1 C11 C12 -4.2(4) . . . . ?
C10 O1 C11 C16 175.0(3) . . . . ?
C11 O1 C10 C8 -173.4(2) . . . . ?
C11 C12 C13 Cl2 179.7(2) . . . . ?
C11 C12 C13 C14 -0.6(4) . . . . ?
C12 C11 C16 Cl1 179.8(2) . . . . ?
C12 C11 C16 C15 0.3(4) . . . . ?
C12 C13 C14 C15 0.4(5) . . . . ?
C13 C14 C15 C16 0.1(5) . . . . ?
C14 C15 C16 Cl1 -179.9(2) . . . . ?
C14 C15 C16 C11 -0.5(4) . . . . ?
C16 C11 C12 C13 0.2(4) . . . . ?
